data_4064472
loop_
_publ_author_name
'Solntsev, Pavlo V.'
'Dudkin, Semen V.'
'Sabin, Jared R.'
'Nemykin, Victor N.'

_publ_section_title
;
 Electronic Communications in (Z)-Bis(ferrocenyl)ethylenes with
 Electron-Withdrawing Substituents
;
_journal_issue 11
_journal_name_full Organometallics
_journal_page_first 3037
_journal_paper_doi 10.1021/om2001266
_journal_volume 30
_journal_year 2011
_chemical_formula_moiety 'C26 H24 Fe2 O4'
_chemical_formula_sum 'C26 H24 Fe2 O4'
_chemical_formula_weight 512.17
_space_group_IT_number 2
_symmetry_cell_setting triclinic
_symmetry_space_group_name_Hall '-P 1'
_symmetry_space_group_name_H-M 'P -1'
_atom_sites_solution_hydrogens geom
_atom_sites_solution_primary direct
_cell_angle_alpha 93.01(3)
_cell_angle_beta 102.02(3)
_cell_angle_gamma 112.70(3)
_cell_formula_units_Z 2
_cell_length_a 8.9925(18)
_cell_length_b 11.639(2)
_cell_length_c 11.748(2)
_cell_measurement_reflns_used 25
_cell_measurement_temperature 298
_cell_measurement_theta_max 18
_cell_measurement_theta_min 15
_cell_volume 1097.4(5)
_computing_cell_refinement 'USER DEFINED CELL REFINEMENT'
_computing_data_collection 'USER DEFINED DATA COLLECTION'
_computing_data_reduction 'USER DEFINED DATA REDUCTION'
_computing_molecular_graphics 'PLATON/PLUTON (Spek, 2003)'
_computing_publication_material 'CRYSTALS (Betteridge et al., 2003)'
_computing_structure_refinement 'CRYSTALS (Betteridge et al., 2003)'
_computing_structure_solution 'SIR92 (Altomare et al., 1994)'
_diffrn_ambient_temperature 298
_diffrn_measured_fraction_theta_full 0.999
_diffrn_measured_fraction_theta_max 0.999
_diffrn_measurement_device Unknown
_diffrn_measurement_device_type Serial
_diffrn_measurement_method \w/2\q
_diffrn_radiation_monochromator graphite
_diffrn_radiation_type 'Mo K\a'
_diffrn_radiation_wavelength 0.71073
_diffrn_reflns_av_R_equivalents 0.000
_diffrn_reflns_limit_h_max 10
_diffrn_reflns_limit_h_min -11
_diffrn_reflns_limit_k_max 15
_diffrn_reflns_limit_k_min 0
_diffrn_reflns_limit_l_max 15
_diffrn_reflns_limit_l_min -15
_diffrn_reflns_number 5034
_diffrn_reflns_theta_full 27.519
_diffrn_reflns_theta_max 27.519
_diffrn_reflns_theta_min 2.424
_diffrn_standards_decay_% 0.00
_diffrn_standards_interval_count 150
_diffrn_standards_number 3
_exptl_absorpt_coefficient_mu 1.353
_exptl_absorpt_correction_T_max 0.73
_exptl_absorpt_correction_T_min 0.65
_exptl_absorpt_correction_type psi-scan
_exptl_absorpt_process_details '(North et al., 1968)'
_exptl_crystal_colour red
_exptl_crystal_density_diffrn 1.550
_exptl_crystal_density_method 'not measured'
_exptl_crystal_description block
_exptl_crystal_F_000 528
_exptl_crystal_size_max 0.42
_exptl_crystal_size_mid 0.35
_exptl_crystal_size_min 0.23
_refine_diff_density_max 0.57
_refine_diff_density_min -0.47
_refine_ls_extinction_coef 102(13)
_refine_ls_extinction_method 'Larson (1970), Equation 22'
_refine_ls_goodness_of_fit_ref 0.9290
_refine_ls_hydrogen_treatment constr
_refine_ls_matrix_type full
_refine_ls_number_parameters 290
_refine_ls_number_reflns 5016
_refine_ls_number_restraints 0
_refine_ls_R_factor_all 0.0458
_refine_ls_R_factor_gt 0.0325
_refine_ls_shift/su_max 0.000431
_refine_ls_structure_factor_coef Fsqd
_refine_ls_weighting_details
;
 Method= Modified Sheldrick 
 w=1/[\s^2^(F^2^) + ( 0.05P)^2^ + 0.74P] 
 ,where P=(max(Fo^2^,0) + 2Fc^2^)/3 
;
_refine_ls_weighting_scheme calc
_refine_ls_wR_factor_all 0.0925
_refine_ls_wR_factor_gt 0.0803
_refine_ls_wR_factor_ref 0.0925
_reflns_limit_h_max 11
_reflns_limit_h_min -11
_reflns_limit_k_max 15
_reflns_limit_k_min -15
_reflns_limit_l_max 15
_reflns_limit_l_min 0
_reflns_number_gt 3940
_reflns_number_total 5034
_reflns_threshold_expression I>2.0\s(I)
_oxford_diffrn_Wilson_B_factor 2.47
_oxford_diffrn_Wilson_scale 15.38
_oxford_refine_ls_r_factor_ref 0.0458
_oxford_refine_ls_scale 0.2645(2)
_oxford_reflns_number_all 5016
_oxford_reflns_threshold_expression_ref I>-10.0\s(I)
_cod_data_source_file om2001266_si_002.cif
_cod_data_source_block 1
_cod_depositor_comments
;
The following automatic conversions were performed:

'_symmetry_cell_setting' value 'Triclinic' changed to 'triclinic'
according to /home/saulius/struct/CIF-dictionaries/cif_core.dic
dictionary named 'cif_core.dic' version 2.4.1 from 2010-06-29.

Automatic conversion script
Id: cif_fix_values 1715 2011-07-08 13:25:40Z adriana 
;
_cod_original_cell_volume 1097.2(5)
_cod_original_sg_symbol_H-M 'P -1 '
_cod_database_code 4064472

loop_
_symmetry_equiv_pos_as_xyz
x,y,z
-x,-y,-z

loop_
_atom_site_label
_atom_site_type_symbol
_atom_site_fract_x
_atom_site_fract_y
_atom_site_fract_z
_atom_site_U_iso_or_equiv
_atom_site_occupancy
_atom_site_adp_type
_atom_site_refinement_flags_posn
Fe1 Fe 0.34450(4) 0.24246(3) 0.87965(3) 0.0316 1.0000 Uani .
Fe2 Fe 0.05226(4) 0.31536(3) 0.32338(3) 0.0332 1.0000 Uani .
C1 C 0.2250(3) 0.2903(2) 0.73358(18) 0.0313 1.0000 Uani .
C2 C 0.3454(3) 0.2475(2) 0.7060(2) 0.0359 1.0000 Uani .
C3 C 0.5039(3) 0.3288(3) 0.7786(2) 0.0430 1.0000 Uani .
C4 C 0.4832(3) 0.4204(2) 0.8510(2) 0.0442 1.0000 Uani .
C5 C 0.3116(3) 0.3968(2) 0.8243(2) 0.0396 1.0000 Uani .
C6 C 0.1732(4) 0.0923(3) 0.9281(3) 0.0601 1.0000 Uani .
C7 C 0.3063(4) 0.0636(3) 0.9115(3) 0.0553 1.0000 Uani .
C8 C 0.4543(4) 0.1508(3) 0.9891(2) 0.0499 1.0000 Uani .
C9 C 0.4118(4) 0.2339(3) 1.0553(2) 0.0506 1.0000 Uani .
C10 C 0.2380(4) 0.1977(3) 1.0163(3) 0.0578 1.0000 Uani .
C11 C 0.0907(3) 0.2370(2) 0.47324(18) 0.0322 1.0000 Uani .
C12 C 0.0703(4) 0.1534(3) 0.3717(2) 0.0417 1.0000 Uani .
C13 C 0.1967(4) 0.2167(3) 0.3159(2) 0.0532 1.0000 Uani .
C14 C 0.2940(3) 0.3396(3) 0.3784(2) 0.0533 1.0000 Uani .
C15 C 0.2303(3) 0.3525(3) 0.4766(2) 0.0410 1.0000 Uani .
C16 C -0.1200(4) 0.3892(3) 0.3269(3) 0.0586 1.0000 Uani .
C17 C -0.1883(3) 0.2801(3) 0.2423(3) 0.0519 1.0000 Uani .
C18 C -0.0929(4) 0.3002(3) 0.1586(2) 0.0530 1.0000 Uani .
C19 C 0.0355(4) 0.4214(3) 0.1906(3) 0.0614 1.0000 Uani .
C20 C 0.0198(5) 0.4770(3) 0.2949(3) 0.0681 1.0000 Uani .
C21 C 0.0454(3) 0.2345(2) 0.67609(18) 0.0309 1.0000 Uani .
C22 C -0.0704(3) 0.2085(2) 0.75625(19) 0.0351 1.0000 Uani .
O1 O -0.0532(3) 0.28075(19) 0.83996(17) 0.0535 1.0000 Uani .
O2 O -0.1919(2) 0.09227(16) 0.72582(15) 0.0429 1.0000 Uani .
C23 C -0.3132(4) 0.0597(3) 0.7961(3) 0.0603 1.0000 Uani .
C24 C -0.0139(3) 0.2084(2) 0.55847(18) 0.0297 1.0000 Uani .
C25 C -0.1980(3) 0.1524(2) 0.5035(2) 0.0355 1.0000 Uani .
O3 O -0.2725(2) 0.05816(18) 0.43349(17) 0.0526 1.0000 Uani .
O4 O -0.2661(2) 0.22858(17) 0.53688(16) 0.0431 1.0000 Uani .
C26 C -0.4413(3) 0.1925(3) 0.4851(3) 0.0613 1.0000 Uani .
H31 H 0.6105 0.3218 0.7809 0.0514 1.0000 Uiso R
H41 H 0.5741 0.4850 0.9136 0.0483 1.0000 Uiso R
H51 H 0.2589 0.4420 0.8645 0.0462 1.0000 Uiso R
H81 H 0.5694 0.1543 0.9974 0.0618 1.0000 Uiso R
H91 H 0.4919 0.3026 1.1206 0.0627 1.0000 Uiso R
H101 H 0.1723 0.2375 1.0475 0.0793 1.0000 Uiso R
H121 H -0.0202 0.0676 0.3449 0.0596 1.0000 Uiso R
H131 H 0.2134 0.1840 0.2421 0.0747 1.0000 Uiso R
H141 H 0.3869 0.4042 0.3541 0.0705 1.0000 Uiso R
H151 H 0.2759 0.4272 0.5388 0.0474 1.0000 Uiso R
H171 H -0.2870 0.2023 0.2419 0.0633 1.0000 Uiso R
H181 H -0.1098 0.2383 0.0909 0.0656 1.0000 Uiso R
H191 H 0.1234 0.4584 0.1502 0.0719 1.0000 Uiso R
H201 H 0.0901 0.5591 0.3374 0.0793 1.0000 Uiso R
H231 H -0.3710 -0.0308 0.7820 0.0934 1.0000 Uiso R
H232 H -0.2562 0.0906 0.8781 0.0941 1.0000 Uiso R
H233 H -0.3928 0.0951 0.7669 0.0931 1.0000 Uiso R
H261 H -0.4723 0.2550 0.5169 0.0912 1.0000 Uiso R
H262 H -0.5031 0.1131 0.5041 0.0912 1.0000 Uiso R
H263 H -0.4605 0.1884 0.4011 0.0917 1.0000 Uiso R
H3 H 0.3185 0.1724 0.6482 0.0466 1.0000 Uiso R
H9 H 0.0548 0.0451 0.8867 0.0695 1.0000 Uiso R
H17 H 0.2922 -0.0067 0.8521 0.0682 1.0000 Uiso R
H23 H -0.1644 0.4027 0.3944 0.0802 1.0000 Uiso R

loop_
_atom_site_aniso_label
_atom_site_aniso_U_11
_atom_site_aniso_U_22
_atom_site_aniso_U_33
_atom_site_aniso_U_23
_atom_site_aniso_U_13
_atom_site_aniso_U_12
Fe1 0.03557(18) 0.03663(19) 0.02343(16) 0.00625(12) 0.00491(12) 0.01661(14)
Fe2 0.03586(19) 0.03890(19) 0.02676(17) 0.00889(13) 0.00465(13) 0.01823(14)
C1 0.0389(12) 0.0361(11) 0.0223(9) 0.0072(8) 0.0076(8) 0.0186(10)
C2 0.0393(12) 0.0468(13) 0.0282(10) 0.0099(9) 0.0124(9) 0.0218(10)
C3 0.0390(13) 0.0543(15) 0.0359(12) 0.0155(11) 0.0105(10) 0.0174(11)
C4 0.0436(14) 0.0375(13) 0.0392(13) 0.0050(10) 0.0014(11) 0.0080(11)
C5 0.0506(14) 0.0341(12) 0.0342(12) 0.0046(9) 0.0072(10) 0.0189(11)
C6 0.0499(16) 0.0648(19) 0.0555(17) 0.0344(15) 0.0065(13) 0.0129(14)
C7 0.081(2) 0.0431(15) 0.0424(14) 0.0150(12) 0.0085(14) 0.0282(15)
C8 0.0564(16) 0.0645(17) 0.0417(14) 0.0210(13) 0.0107(12) 0.0374(14)
C9 0.0713(19) 0.0604(17) 0.0234(11) 0.0121(11) 0.0057(11) 0.0325(15)
C10 0.075(2) 0.089(2) 0.0424(15) 0.0359(15) 0.0337(14) 0.0544(18)
C11 0.0337(11) 0.0435(12) 0.0249(10) 0.0085(9) 0.0078(8) 0.0207(10)
C12 0.0588(16) 0.0501(14) 0.0339(12) 0.0107(10) 0.0189(11) 0.0366(13)
C13 0.0676(18) 0.086(2) 0.0380(13) 0.0272(14) 0.0263(13) 0.0558(18)
C14 0.0378(13) 0.090(2) 0.0475(15) 0.0339(15) 0.0197(12) 0.0350(15)
C15 0.0310(11) 0.0526(14) 0.0343(12) 0.0118(10) 0.0026(9) 0.0139(11)
C16 0.072(2) 0.075(2) 0.0541(17) 0.0169(15) 0.0137(15) 0.0558(18)
C17 0.0394(14) 0.0612(17) 0.0543(16) 0.0155(13) 0.0028(12) 0.0234(13)
C18 0.0541(16) 0.0706(19) 0.0327(12) 0.0091(12) -0.0009(11) 0.0296(15)
C19 0.0597(18) 0.0678(19) 0.0545(17) 0.0360(15) 0.0084(14) 0.0232(16)
C20 0.085(2) 0.0407(15) 0.068(2) 0.0072(14) -0.0127(18) 0.0315(16)
C21 0.0376(11) 0.0331(11) 0.0276(10) 0.0078(8) 0.0112(9) 0.0182(9)
C22 0.0427(13) 0.0424(12) 0.0287(11) 0.0112(9) 0.0111(9) 0.0242(11)
O1 0.0674(13) 0.0535(11) 0.0435(10) -0.0007(8) 0.0259(9) 0.0236(10)
O2 0.0457(10) 0.0442(10) 0.0402(9) 0.0078(7) 0.0205(8) 0.0145(8)
C23 0.0565(18) 0.0677(19) 0.0586(18) 0.0188(15) 0.0327(15) 0.0166(15)
C24 0.0334(11) 0.0325(11) 0.0270(10) 0.0055(8) 0.0093(8) 0.0164(9)
C25 0.0357(12) 0.0393(12) 0.0315(11) 0.0072(9) 0.0096(9) 0.0145(10)
O3 0.0437(10) 0.0483(11) 0.0508(11) -0.0111(9) 0.0086(8) 0.0068(8)
O4 0.0357(9) 0.0498(10) 0.0460(10) 0.0040(8) 0.0055(7) 0.0223(8)
C26 0.0355(14) 0.082(2) 0.069(2) 0.0105(17) 0.0105(13) 0.0270(15)

loop_
_atom_type_symbol
_atom_type_scat_dispersion_real
_atom_type_scat_dispersion_imag
_atom_type_scat_Cromer_Mann_a1
_atom_type_scat_Cromer_Mann_b1
_atom_type_scat_Cromer_Mann_a2
_atom_type_scat_Cromer_Mann_b2
_atom_type_scat_Cromer_Mann_a3
_atom_type_scat_Cromer_Mann_b3
_atom_type_scat_Cromer_Mann_a4
_atom_type_scat_Cromer_Mann_b4
_atom_type_scat_Cromer_Mann_c
_atom_type_scat_source
C 0.0033 0.0016 2.3100 20.8439 1.0200 10.2075 1.5886 0.5687 0.8650 51.6512 0.2156 'International Tables Vol C 4.2.6.8 and 6.1.1.4'
H 0.0000 0.0000 0.4930 10.5109 0.3229 26.1257 0.1402 3.1424 0.0408 57.7998 0.0030 'International Tables Vol C 4.2.6.8 and 6.1.1.4'
O 0.0106 0.0060 3.0485 13.2771 2.2868 5.7011 1.5463 0.3239 0.8670 32.9089 0.2508 'International Tables Vol C 4.2.6.8 and 6.1.1.4'
Fe 0.3463 0.8444 11.7695 4.7611 7.3573 0.3072 3.5222 15.3535 2.3045 76.8805 1.0369 'International Tables Vol C 4.2.6.8 and 6.1.1.4'

loop_
_geom_angle_atom_site_label_1
_geom_angle_atom_site_label_2
_geom_angle_atom_site_label_3
_geom_angle
_geom_angle_publ_flag
C1 Fe1 C2 41.12(9) yes
C1 Fe1 C3 68.54(10) yes
C2 Fe1 C3 40.65(10) yes
C1 Fe1 C4 68.43(10) yes
C2 Fe1 C4 68.52(11) yes
C3 Fe1 C4 40.53(11) yes
C1 Fe1 C5 40.92(9) yes
C2 Fe1 C5 68.99(10) yes
C3 Fe1 C5 68.42(11) yes
C4 Fe1 C5 40.54(11) yes
C1 Fe1 C6 107.94(11) yes
C2 Fe1 C6 120.00(13) yes
C3 Fe1 C6 154.60(13) yes
C4 Fe1 C6 163.63(13) yes
C5 Fe1 C6 126.40(13) yes
C1 Fe1 C7 125.93(11) yes
C2 Fe1 C7 107.33(11) yes
C3 Fe1 C7 119.94(13) yes
C4 Fe1 C7 154.57(13) yes
C5 Fe1 C7 163.53(12) yes
C1 Fe1 C8 162.68(11) yes
C2 Fe1 C8 124.91(11) yes
C3 Fe1 C8 107.33(11) yes
C4 Fe1 C8 120.12(12) yes
C5 Fe1 C8 154.87(11) yes
C1 Fe1 C9 155.30(11) yes
C2 Fe1 C9 162.41(11) yes
C3 Fe1 C9 125.68(12) yes
C4 Fe1 C9 108.05(12) yes
C5 Fe1 C9 120.40(11) yes
C1 Fe1 C10 120.38(11) yes
C2 Fe1 C10 155.07(12) yes
C3 Fe1 C10 163.23(13) yes
C4 Fe1 C10 126.34(13) yes
C5 Fe1 C10 108.13(12) yes
C6 Fe1 C7 40.40(14) yes
C6 Fe1 C8 68.14(13) yes
C7 Fe1 C8 40.31(12) yes
C6 Fe1 C9 68.16(13) yes
C7 Fe1 C9 67.92(12) yes
C8 Fe1 C9 40.63(11) yes
C6 Fe1 C10 40.53(14) yes
C7 Fe1 C10 68.04(13) yes
C8 Fe1 C10 68.40(12) yes
C9 Fe1 C10 40.68(13) yes
C11 Fe2 C12 40.86(9) yes
C11 Fe2 C13 67.86(10) yes
C12 Fe2 C13 40.11(11) yes
C11 Fe2 C14 68.63(10) yes
C12 Fe2 C14 68.53(12) yes
C13 Fe2 C14 40.56(13) yes
C11 Fe2 C15 40.99(10) yes
C12 Fe2 C15 68.75(11) yes
C13 Fe2 C15 67.96(12) yes
C14 Fe2 C15 40.61(11) yes
C11 Fe2 C16 109.77(11) yes
C12 Fe2 C16 133.07(13) yes
C13 Fe2 C16 171.79(14) yes
C14 Fe2 C16 146.89(14) yes
C15 Fe2 C16 115.85(12) yes
C11 Fe2 C17 117.01(11) yes
C12 Fe2 C17 110.38(12) yes
C13 Fe2 C17 132.89(13) yes
C14 Fe2 C17 170.74(12) yes
C15 Fe2 C17 148.36(12) yes
C11 Fe2 C18 148.51(11) yes
C12 Fe2 C18 116.53(12) yes
C13 Fe2 C18 109.87(12) yes
C14 Fe2 C18 131.36(12) yes
C15 Fe2 C18 169.78(11) yes
C11 Fe2 C19 170.73(12) yes
C12 Fe2 C19 147.12(13) yes
C13 Fe2 C19 115.75(13) yes
C14 Fe2 C19 108.10(13) yes
C15 Fe2 C19 131.04(12) yes
C11 Fe2 C20 132.19(12) yes
C12 Fe2 C20 171.93(13) yes
C13 Fe2 C20 146.79(15) yes
C14 Fe2 C20 114.62(15) yes
C15 Fe2 C20 108.41(13) yes
C16 Fe2 C17 40.34(13) yes
C16 Fe2 C18 67.73(13) yes
C17 Fe2 C18 40.17(12) yes
C16 Fe2 C19 67.88(14) yes
C17 Fe2 C19 67.50(13) yes
C18 Fe2 C19 39.95(13) yes
C16 Fe2 C20 40.54(15) yes
C17 Fe2 C20 67.78(14) yes
C18 Fe2 C20 67.55(13) yes
C19 Fe2 C20 40.32(14) yes
Fe1 C1 C2 69.26(12) yes
Fe1 C1 C5 69.44(13) yes
C2 C1 C5 107.7(2) yes
Fe1 C1 C21 127.57(16) yes
C2 C1 C21 125.5(2) yes
C5 C1 C21 126.8(2) yes
C1 C2 Fe1 69.62(12) yes
C1 C2 C3 107.6(2) yes
Fe1 C2 C3 69.78(14) yes
C1 C2 H3 124.8 no
Fe1 C2 H3 124.3 no
C3 C2 H3 127.7 no
C2 C3 Fe1 69.57(14) yes
C2 C3 C4 108.5(2) yes
Fe1 C3 C4 69.91(15) yes
C2 C3 H31 126.3 no
Fe1 C3 H31 124.9 no
C4 C3 H31 125.2 no
C3 C4 Fe1 69.55(14) yes
C3 C4 C5 108.3(2) yes
Fe1 C4 C5 69.53(14) yes
C3 C4 H41 124.6 no
Fe1 C4 H41 123.0 no
C5 C4 H41 127.0 no
C1 C5 C4 107.9(2) yes
C1 C5 Fe1 69.64(13) yes
C4 C5 Fe1 69.94(15) yes
C1 C5 H51 125.4 no
C4 C5 H51 126.5 no
Fe1 C5 H51 122.9 no
Fe1 C6 C7 70.10(17) yes
Fe1 C6 C10 69.41(17) yes
C7 C6 C10 108.0(3) yes
Fe1 C6 H9 127.3 no
C7 C6 H9 125.8 no
C10 C6 H9 126.2 no
C6 C7 Fe1 69.50(16) yes
C6 C7 C8 108.5(3) yes
Fe1 C7 C8 70.02(16) yes
C6 C7 H17 123.1 no
Fe1 C7 H17 125.2 no
C8 C7 H17 128.3 no
C7 C8 Fe1 69.68(15) yes
C7 C8 C9 107.6(3) yes
Fe1 C8 C9 69.60(14) yes
C7 C8 H81 126.9 no
Fe1 C8 H81 126.4 no
C9 C8 H81 125.5 no
C8 C9 Fe1 69.77(14) yes
C8 C9 C10 107.7(3) yes
Fe1 C9 C10 68.95(15) yes
C8 C9 H91 124.9 no
Fe1 C9 H91 129.0 no
C10 C9 H91 127.3 no
C9 C10 C6 108.2(3) yes
C9 C10 Fe1 70.37(16) yes
C6 C10 Fe1 70.06(17) yes
C9 C10 H101 126.0 no
C6 C10 H101 125.7 no
Fe1 C10 H101 127.0 no
Fe2 C11 C12 69.56(13) yes
Fe2 C11 C15 69.16(13) yes
C12 C11 C15 107.5(2) yes
Fe2 C11 C24 126.52(15) yes
C12 C11 C24 125.9(2) yes
C15 C11 C24 126.6(2) yes
C11 C12 Fe2 69.58(13) yes
C11 C12 C13 107.5(3) yes
Fe2 C12 C13 69.89(16) yes
C11 C12 H121 125.4 no
Fe2 C12 H121 124.2 no
C13 C12 H121 127.0 no
C12 C13 Fe2 70.00(15) yes
C12 C13 C14 109.2(2) yes
Fe2 C13 C14 69.21(16) yes
C12 C13 H131 126.5 no
Fe2 C13 H131 124.4 no
C14 C13 H131 124.2 no
C13 C14 Fe2 70.23(16) yes
C13 C14 C15 107.7(2) yes
Fe2 C14 C15 69.92(14) yes
C13 C14 H141 124.7 no
Fe2 C14 H141 123.5 no
C15 C14 H141 127.6 no
C11 C15 C14 108.0(2) yes
C11 C15 Fe2 69.85(13) yes
C14 C15 Fe2 69.47(15) yes
C11 C15 H151 125.5 no
C14 C15 H151 126.5 no
Fe2 C15 H151 127.7 no
Fe2 C16 C17 69.63(16) yes
Fe2 C16 C20 69.64(18) yes
C17 C16 C20 107.4(3) yes
Fe2 C16 H23 127.5 no
C17 C16 H23 126.0 no
C20 C16 H23 126.6 no
C16 C17 Fe2 70.02(17) yes
C16 C17 C18 108.4(3) yes
Fe2 C17 C18 70.32(16) yes
C16 C17 H171 125.8 no
Fe2 C17 H171 125.4 no
C18 C17 H171 125.8 no
C17 C18 Fe2 69.51(15) yes
C17 C18 C19 108.2(3) yes
Fe2 C18 C19 70.16(16) yes
C17 C18 H181 126.0 no
Fe2 C18 H181 123.9 no
C19 C18 H181 125.7 no
C18 C19 Fe2 69.89(16) yes
C18 C19 C20 107.9(3) yes
Fe2 C19 C20 69.40(16) yes
C18 C19 H191 125.7 no
Fe2 C19 H191 123.6 no
C20 C19 H191 126.3 no
C16 C20 C19 108.0(3) yes
C16 C20 Fe2 69.82(16) yes
C19 C20 Fe2 70.27(17) yes
C16 C20 H201 125.1 no
C19 C20 H201 126.8 no
Fe2 C20 H201 125.5 no
C1 C21 C22 116.38(19) yes
C1 C21 C24 122.7(2) yes
C22 C21 C24 121.0(2) yes
C21 C22 O1 124.5(2) yes
C21 C22 O2 111.46(19) yes
O1 C22 O2 124.0(2) yes
C22 O2 C23 115.5(2) yes
O2 C23 H231 106.8 no
O2 C23 H232 109.2 no
H231 C23 H232 111.8 no
O2 C23 H233 107.8 no
H231 C23 H233 108.1 no
H232 C23 H233 112.9 no
C11 C24 C21 124.5(2) yes
C11 C24 C25 114.47(18) yes
C21 C24 C25 120.9(2) yes
C24 C25 O3 125.5(2) yes
C24 C25 O4 110.06(19) yes
O3 C25 O4 124.2(2) yes
C25 O4 C26 117.0(2) yes
O4 C26 H261 107.7 no
O4 C26 H262 109.5 no
H261 C26 H262 110.1 no
O4 C26 H263 109.6 no
H261 C26 H263 110.1 no
H262 C26 H263 109.7 no

loop_
_geom_bond_atom_site_label_1
_geom_bond_atom_site_label_2
_geom_bond_distance
_geom_bond_publ_flag
Fe1 C1 2.050(2) yes
Fe1 C2 2.045(2) yes
Fe1 C3 2.048(3) yes
Fe1 C4 2.053(3) yes
Fe1 C5 2.047(2) yes
Fe1 C6 2.035(3) yes
Fe1 C7 2.043(3) yes
Fe1 C8 2.048(3) yes
Fe1 C9 2.045(2) yes
Fe1 C10 2.027(3) yes
Fe2 C11 2.052(2) yes
Fe2 C12 2.051(2) yes
Fe2 C13 2.050(3) yes
Fe2 C14 2.036(3) yes
Fe2 C15 2.042(2) yes
Fe2 C16 2.048(3) yes
Fe2 C17 2.042(3) yes
Fe2 C18 2.053(3) yes
Fe2 C19 2.057(3) yes
Fe2 C20 2.045(3) yes
C1 C2 1.438(3) yes
C1 C5 1.432(3) yes
C1 C21 1.475(3) yes
C2 C3 1.422(4) yes
C2 H3 0.995 no
C3 C4 1.420(4) yes
C3 H31 0.988 no
C4 C5 1.420(4) yes
C4 H41 0.995 no
C5 H51 0.992 no
C6 C7 1.408(5) yes
C6 C10 1.407(5) yes
C6 H9 0.988 no
C7 C8 1.409(4) yes
C7 H17 0.998 no
C8 C9 1.421(4) yes
C8 H81 1.004 no
C9 C10 1.416(4) yes
C9 H91 1.003 no
C10 H101 0.991 no
C11 C12 1.432(3) yes
C11 C15 1.434(3) yes
C11 C24 1.478(3) yes
C12 C13 1.406(4) yes
C12 H121 0.996 no
C13 C14 1.417(5) yes
C13 H131 0.991 no
C14 C15 1.415(4) yes
C14 H141 0.991 no
C15 H151 0.997 no
C16 C17 1.410(4) yes
C16 C20 1.418(5) yes
C16 H23 0.990 no
C17 C18 1.406(4) yes
C17 H171 0.992 no
C18 C19 1.404(4) yes
C18 H181 0.990 no
C19 C20 1.414(5) yes
C19 H191 0.975 no
C20 H201 0.956 no
C21 C22 1.503(3) yes
C21 C24 1.345(3) yes
C22 O1 1.203(3) yes
C22 O2 1.340(3) yes
O2 C23 1.451(3) yes
C23 H231 0.964 no
C23 H232 0.967 no
C23 H233 0.970 no
C24 C25 1.503(3) yes
C25 O3 1.199(3) yes
C25 O4 1.341(3) yes
O4 C26 1.446(3) yes
C26 H261 0.959 no
C26 H262 0.943 no
C26 H263 0.961 no

loop_
_geom_hbond_atom_site_label_D
_geom_hbond_atom_site_label_H
_geom_hbond_atom_site_label_A
_geom_hbond_site_symmetry_A
_geom_hbond_angle_DHA
_geom_hbond_distance_DH
_geom_hbond_distance_HA
_geom_hbond_distance_DA
_geom_hbond_publ_flag
C20 H201 O4 2_566 176 0.96 2.53 3.488(4) yes
C26 H262 O3 2_456 160 0.94 2.50 3.402(4) yes
